data_1541262
loop_
_publ_author_name
'Motoyama, T.'
'Matsumoto, T.'

_publ_section_title
;
 The crystal structures and the cation distributions of Mg and Fe of
 natural olivines
;
_journal_name_full 'Mineralogical Journal (Japan)'
_journal_page_first 338
_journal_page_last 350
_journal_volume 14
_journal_year 1989
_chemical_formula_sum 'Fe1.74 Mg0.26 O4 Si'
_chemical_name_systematic '(Mg.26 Fe1.74) (Si O4)'
_space_group_IT_number 62
_symmetry_space_group_name_Hall '-P 2c 2ab'
_symmetry_space_group_name_H-M 'P b n m'
_cell_angle_alpha 90
_cell_angle_beta 90
_cell_angle_gamma 90
_cell_formula_units_Z 4
_cell_length_a 4.8129
_cell_length_b 10.4471
_cell_length_c 6.078
_cell_volume 305.607
_citation_journal_id_ASTM MJTOAS
_cod_data_source_file Motoyama_MJTOAS_1989_1429.cif
_cod_data_source_block Fe1.74Mg0.26O4Si1
_cod_original_sg_symbol_Hall '-P 2ac 2n (z,x,y)'
_cod_original_formula_sum 'Fe1.74 Mg0.26 O4 Si1'
_cod_database_code 1541262

loop_
_symmetry_equiv_pos_as_xyz
x,y,z
x+1/2,-y+1/2,-z
-x+1/2,y+1/2,-z+1/2
-x,-y,z+1/2
-x,-y,-z
-x-1/2,y-1/2,z
x-1/2,-y-1/2,z-1/2
x,y,-z-1/2

loop_
_atom_site_label
_atom_site_type_symbol
_atom_site_fract_x
_atom_site_fract_y
_atom_site_fract_z
_atom_site_occupancy
_atom_site_U_iso_or_equiv
Si1 Si+4 0.4302 0.0969 0.25 1 0.0
O2 O-2 0.2111 0.4523 0.25 1 0.0
Fe1 Fe+2 0 0 0 0.878 0.0
O3 O-2 0.2866 0.165 0.0363 1 0.0
Mg1 Mg+2 0 0 0 0.122 0.0
O1 O-2 0.7666 0.092 0.25 1 0.0
Fe2 Fe+2 0.9865 0.2798 0.25 0.86 0.0
Mg2 Mg+2 0.9865 0.2798 0.25 0.14 0.0
